data_7043312
loop_
_publ_author_name
'Shao, Dong'
'Zhou, Yan'
'Pi, Qian'
'Shen, Fu-Xing'
'Yang, Si-Run'
'Zhang, Shao-Liang'
'Wang, Xin-Yi'

_publ_section_title
;
 Two-Dimensional Frameworks Formed by Pentagonal Bipyramidal Cobalt(II)
 Ion and Hexacyanometallates: Antiferromagnetic Ordering, Metamagnetism
 and Slow Magnetic Relaxation
;
_journal_name_full 'Dalton Trans.'
_journal_paper_doi 10.1039/C7DT01893B
_journal_year 2017
_chemical_formula_sum 'C42 H102 Co5 N18 O27'
_chemical_formula_weight 1586.06
_space_group_crystal_system monoclinic
_space_group_IT_number 14
_space_group_name_Hall '-P 2ybc'
_space_group_name_H-M_alt 'P 1 21/c 1'
_symmetry_space_group_name_Hall '-P 2ybc'
_symmetry_space_group_name_H-M 'P 1 21/c 1'
_atom_sites_solution_hydrogens mixed
_audit_creation_method SHELXL-2014/7
_audit_update_record
;
2017-05-24 deposited with the CCDC.
2017-06-13 downloaded from the CCDC.
;
_cell_angle_alpha 90
_cell_angle_beta 90.4180(10)
_cell_angle_gamma 90
_cell_formula_units_Z 2
_cell_length_a 9.0980(3)
_cell_length_b 15.3049(6)
_cell_length_c 25.3271(8)
_cell_measurement_reflns_used 9863
_cell_measurement_temperature 123(2)
_cell_measurement_theta_max 27.44
_cell_measurement_theta_min 2.60
_cell_volume 3526.6(2)
_computing_cell_refinement 'Bruker SAINT'
_computing_data_collection 'Bruker APEX2'
_computing_data_reduction 'Bruker SAINT'
_computing_molecular_graphics 'Bruker SHELXTL'
_computing_publication_material 'Bruker SHELXTL'
_computing_structure_refinement 'SHELXL-2014/7 (Sheldrick, 2014)'
_diffrn_ambient_temperature 123(2)
_diffrn_measured_fraction_theta_full 0.998
_diffrn_measured_fraction_theta_max 0.996
_diffrn_measurement_device_type 'Bruker APEX-II CCD'
_diffrn_measurement_method '\f and \w scans'
_diffrn_radiation_type MoK\a
_diffrn_radiation_wavelength 0.71073
_diffrn_reflns_av_R_equivalents 0.0335
_diffrn_reflns_av_unetI/netI 0.0302
_diffrn_reflns_Laue_measured_fraction_full 0.998
_diffrn_reflns_Laue_measured_fraction_max 0.996
_diffrn_reflns_limit_h_max 11
_diffrn_reflns_limit_h_min -11
_diffrn_reflns_limit_k_max 19
_diffrn_reflns_limit_k_min -13
_diffrn_reflns_limit_l_max 32
_diffrn_reflns_limit_l_min -32
_diffrn_reflns_number 29795
_diffrn_reflns_point_group_measured_fraction_full 0.998
_diffrn_reflns_point_group_measured_fraction_max 0.996
_diffrn_reflns_theta_full 25.242
_diffrn_reflns_theta_max 27.453
_diffrn_reflns_theta_min 2.604
_diffrn_source 'fine-focus sealed tube'
_exptl_absorpt_coefficient_mu 1.238
_exptl_absorpt_correction_T_max 0.762
_exptl_absorpt_correction_T_min 0.6
_exptl_absorpt_correction_type multi-scan
_exptl_absorpt_process_details 'SADABS: Bruker, 2000'
_exptl_crystal_colour pink
_exptl_crystal_density_diffrn 1.494
_exptl_crystal_density_method 'not measured'
_exptl_crystal_description block
_exptl_crystal_F_000 1662
_exptl_crystal_size_max 0.530
_exptl_crystal_size_mid 0.350
_exptl_crystal_size_min 0.220
_exptl_transmission_factor_max 0.762
_exptl_transmission_factor_min 0.6
_refine_diff_density_max 1.720
_refine_diff_density_min -1.370
_refine_diff_density_rms 0.147
_refine_ls_extinction_method none
_refine_ls_goodness_of_fit_ref 1.055
_refine_ls_hydrogen_treatment constr
_refine_ls_matrix_type full
_refine_ls_number_parameters 623
_refine_ls_number_reflns 8027
_refine_ls_number_restraints 2629
_refine_ls_restrained_S_all 1.055
_refine_ls_R_factor_all 0.0852
_refine_ls_R_factor_gt 0.0735
_refine_ls_shift/su_max 0.001
_refine_ls_shift/su_mean 0.000
_refine_ls_structure_factor_coef Fsqd
_refine_ls_weighting_details 'w=1/[\s^2^(Fo^2^)+(0.1260P)^2^+15.5097P] where P=(Fo^2^+2Fc^2^)/3'
_refine_ls_weighting_scheme calc
_refine_ls_wR_factor_gt 0.2138
_refine_ls_wR_factor_ref 0.2233
_reflns_Friedel_coverage 0.000
_reflns_number_gt 6718
_reflns_number_total 8027
_reflns_threshold_expression 'I > 2\s(I)'
_cod_data_source_file c7dt01893b2.cif
_cod_data_source_block CoCo
_cod_depositor_comments
;
The following automatic conversions were performed:

'_exptl_absorpt_correction_type' value 'multi-Scan' changed to
'multi-scan' according to
/home/data/users/saulius/crontab/automatic-downloads/rss-feeds/RSC/lib/dictionaries/cif_core.dic
dictionary named 'cif_core.dic' version 2.4.2 from 2011-04-26.

Automatic conversion script
Id: cif_fix_values 4973 2017-02-22 13:04:09Z antanas 
;
_cod_database_code 7043312
_shelx_shelxl_version_number 2014/7
_shelx_space_group_comment
;
The symmetry employed for this shelxl refinement is uniquely defined
by the following loop, which should always be used as a source of
symmetry information in preference to the above space-group names.
They are only intended as comments.
;
_shelx_estimated_absorpt_t_min 0.560
_shelx_estimated_absorpt_t_max 0.772

loop_
_space_group_symop_operation_xyz
'x, y, z'
'-x, y+1/2, -z+1/2'
'-x, -y, -z'
'x, -y-1/2, z-1/2'

loop_
_atom_site_label
_atom_site_type_symbol
_atom_site_fract_x
_atom_site_fract_y
_atom_site_fract_z
_atom_site_U_iso_or_equiv
_atom_site_adp_type
_atom_site_occupancy
_atom_site_site_symmetry_order
_atom_site_calc_flag
_atom_site_refinement_flags_posn
_atom_site_refinement_flags_adp
_atom_site_refinement_flags_occupancy
_atom_site_disorder_assembly
_atom_site_disorder_group
Co1 Co 0.22730(6) 1.04346(4) 0.16775(2) 0.01770(17) Uani 1 1 d . U . . .
Co2 Co 0.5000 1.0000 0.0000 0.0203(2) Uani 1 2 d S U P . .
Co3 Co 0.50134(7) 0.81358(4) 0.27022(2) 0.02705(19) Uani 1 1 d . U . . .
N1 N 0.4380(4) 1.0137(3) 0.07816(15) 0.0307(8) Uani 1 1 d . U . . .
N2 N 0.4036(6) 0.9255(4) 0.2400(2) 0.0472(10) Uani 1 1 d . U . . .
N3 N 0.0675(5) 0.8841(3) 0.1232(2) 0.0490(12) Uani 1 1 d . U . . .
N4 N 0.0093(9) 1.0672(5) 0.2560(3) 0.085(2) Uani 1 1 d . U . . .
N5 N 0.0640(5) 1.1711(3) 0.09637(19) 0.0427(11) Uani 1 1 d . U . . .
N6 N 0.4035(6) 1.1995(3) 0.2043(2) 0.0487(12) Uani 1 1 d . U . . .
N7 N 0.3626(7) 1.1132(5) -0.0266(3) 0.0268(15) Uani 0.5 1 d D U P . .
H7 H 0.3934 1.1177 -0.0643 0.032 Uiso 0.5 1 d R U P . .
N8 N 0.5211(8) 0.8543(5) 0.0167(4) 0.0349(17) Uani 0.5 1 d D U P . .
H8 H 0.5157 0.8535 0.0561 0.042 Uiso 0.5 1 d R U P . .
O1 O 0.2873(9) 0.9463(5) -0.0178(4) 0.056(2) Uani 0.5 1 d D U P . .
O2 O 0.7413(9) 0.9687(5) 0.0132(3) 0.0477(18) Uani 0.5 1 d D U P . .
O3 O 0.6217(8) 1.1302(5) 0.0168(3) 0.0360(15) Uani 0.5 1 d D U P . .
C1 C 0.2100(10) 1.0942(7) -0.0332(6) 0.032(2) Uani 0.5 1 d D U P . .
H1A H 0.1567 1.1082 -0.0003 0.038 Uiso 0.5 1 calc R U P . .
H1B H 0.1684 1.1304 -0.0620 0.038 Uiso 0.5 1 calc R U P . .
C2 C 0.1931(16) 1.0059(8) -0.0453(7) 0.062(3) Uani 0.5 1 d D U P . .
H2A H 0.2091 0.9984 -0.0836 0.075 Uiso 0.5 1 calc R U P . .
H2B H 0.0900 0.9893 -0.0381 0.075 Uiso 0.5 1 calc R U P . .
C3 C 0.2874(19) 0.8531(7) -0.0209(7) 0.060(3) Uani 0.5 1 d D U P . .
H3A H 0.1928 0.8327 -0.0063 0.072 Uiso 0.5 1 calc R U P . .
H3B H 0.2867 0.8377 -0.0589 0.072 Uiso 0.5 1 calc R U P . .
C4 C 0.3954(15) 0.8047(10) 0.0025(8) 0.061(3) Uani 0.5 1 d D U P . .
H4A H 0.4254 0.7576 -0.0220 0.073 Uiso 0.5 1 calc R U P . .
H4B H 0.3554 0.7767 0.0346 0.073 Uiso 0.5 1 calc R U P . .
C5 C 0.6643(11) 0.8204(8) 0.0087(5) 0.046(2) Uani 0.5 1 d D U P . .
H5A H 0.6741 0.7626 0.0259 0.055 Uiso 0.5 1 calc R U P . .
H5B H 0.6830 0.8133 -0.0295 0.055 Uiso 0.5 1 calc R U P . .
C6 C 0.7644(17) 0.8792(7) 0.0307(7) 0.043(3) Uani 0.5 1 d D U P . .
H6A H 0.8652 0.8609 0.0213 0.052 Uiso 0.5 1 calc R U P . .
H6B H 0.7566 0.8770 0.0697 0.052 Uiso 0.5 1 calc R U P . .
C7 C 0.8159(13) 1.0405(6) 0.0401(5) 0.043(2) Uani 0.5 1 d D U P . .
H7A H 0.7866 1.0418 0.0776 0.052 Uiso 0.5 1 calc R U P . .
H7B H 0.9236 1.0315 0.0387 0.052 Uiso 0.5 1 calc R U P . .
C8 C 0.7795(10) 1.1196(7) 0.0161(5) 0.040(2) Uani 0.5 1 d D U P . .
H8A H 0.8148 1.1201 -0.0208 0.048 Uiso 0.5 1 calc R U P . .
H8B H 0.8272 1.1685 0.0352 0.048 Uiso 0.5 1 calc R U P . .
C9 C 0.5566(12) 1.2022(9) -0.0117(6) 0.046(3) Uani 0.5 1 d D U P . .
H9A H 0.5918 1.2582 0.0033 0.055 Uiso 0.5 1 calc R U P . .
H9B H 0.5857 1.1997 -0.0492 0.055 Uiso 0.5 1 calc R U P . .
C10 C 0.4045(12) 1.1973(7) -0.0078(5) 0.040(2) Uani 0.5 1 d D U P . .
H10A H 0.3576 1.2435 -0.0295 0.048 Uiso 0.5 1 calc R U P . .
H10B H 0.3738 1.2050 0.0293 0.048 Uiso 0.5 1 calc R U P . .
C21 C 0.3630(5) 1.0253(3) 0.11335(17) 0.0228(8) Uani 1 1 d . U . . .
C22 C 0.3369(5) 0.9709(3) 0.21276(18) 0.0303(9) Uani 1 1 d . U . . .
C23 C 0.1235(5) 0.9454(3) 0.1413(2) 0.0303(9) Uani 1 1 d . U . . .
C24 C 0.0901(7) 1.0591(4) 0.2221(2) 0.0438(12) Uani 1 1 d . U . . .
C25 C 0.1207(5) 1.1210(3) 0.12310(18) 0.0284(9) Uani 1 1 d . U . . .
C26 C 0.3372(5) 1.1402(3) 0.19114(19) 0.0303(9) Uani 1 1 d . U . . .
N9 N 0.4974(8) 0.7543(5) 0.1887(3) 0.0493(15) Uani 0.688(4) 1 d D U P A 1
H9 H 0.5382 0.6943 0.1942 0.059 Uiso 0.688(4) 1 d R U P A 1
C11 C 0.3542(11) 0.7387(9) 0.1679(4) 0.069(2) Uani 0.688(4) 1 d D U P A 1
H11A H 0.3102 0.7944 0.1557 0.083 Uiso 0.688(4) 1 calc R U P A 1
H11B H 0.3601 0.6986 0.1374 0.083 Uiso 0.688(4) 1 calc R U P A 1
C12 C 0.2681(14) 0.7025(9) 0.2063(4) 0.076(2) Uani 0.688(4) 1 d D U P A 1
H12A H 0.2916 0.6395 0.2092 0.091 Uiso 0.688(4) 1 calc R U P A 1
H12B H 0.1638 0.7076 0.1954 0.091 Uiso 0.688(4) 1 calc R U P A 1
O4 O 0.2866(8) 0.7424(5) 0.2577(3) 0.0675(17) Uani 0.688(4) 1 d D U P A 1
C13 C 0.1875(14) 0.7398(11) 0.3004(5) 0.091(3) Uani 0.688(4) 1 d D U P A 1
H13A H 0.0902 0.7607 0.2880 0.110 Uiso 0.688(4) 1 calc R U P A 1
H13B H 0.1761 0.6785 0.3120 0.110 Uiso 0.688(4) 1 calc R U P A 1
C14 C 0.2310(13) 0.7891(11) 0.3425(5) 0.087(2) Uani 0.688(4) 1 d D U P A 1
H14A H 0.2179 0.7532 0.3746 0.104 Uiso 0.688(4) 1 calc R U P A 1
H14B H 0.1624 0.8391 0.3451 0.104 Uiso 0.688(4) 1 calc R U P A 1
N10 N 0.3779(10) 0.8235(8) 0.3438(4) 0.078(2) Uani 0.688(4) 1 d D U P A 1
H10 H 0.3477 0.8857 0.3382 0.093 Uiso 0.688(4) 1 d R U P A 1
C15 C 0.4646(15) 0.8413(11) 0.3892(5) 0.090(3) Uani 0.688(4) 1 d D U P A 1
H15A H 0.4035 0.8738 0.4147 0.108 Uiso 0.688(4) 1 calc R U P A 1
H15B H 0.4922 0.7851 0.4058 0.108 Uiso 0.688(4) 1 calc R U P A 1
C16 C 0.5876(14) 0.8873(10) 0.3805(4) 0.084(2) Uani 0.688(4) 1 d D U P A 1
H16A H 0.6622 0.8703 0.4073 0.101 Uiso 0.688(4) 1 calc R U P A 1
H16B H 0.5658 0.9501 0.3857 0.101 Uiso 0.688(4) 1 calc R U P A 1
O5 O 0.6487(10) 0.8757(7) 0.3291(3) 0.091(2) Uani 0.688(4) 1 d D U P A 1
C17 C 0.7799(13) 0.9158(10) 0.3090(5) 0.084(3) Uani 0.688(4) 1 d D U P A 1
H17A H 0.7586 0.9759 0.2966 0.100 Uiso 0.688(4) 1 calc R U P A 1
H17B H 0.8565 0.9188 0.3369 0.100 Uiso 0.688(4) 1 calc R U P A 1
C18 C 0.8269(13) 0.8651(10) 0.2679(5) 0.085(3) Uani 0.688(4) 1 d D U P A 1
H18A H 0.8586 0.8071 0.2811 0.102 Uiso 0.688(4) 1 calc R U P A 1
H18B H 0.9113 0.8932 0.2503 0.102 Uiso 0.688(4) 1 calc R U P A 1
O6 O 0.7063(8) 0.8553(6) 0.2313(3) 0.0696(17) Uani 0.688(4) 1 d D U P A 1
C19 C 0.7281(12) 0.8141(9) 0.1803(4) 0.073(2) Uani 0.688(4) 1 d D U P A 1
H19A H 0.7876 0.8534 0.1580 0.088 Uiso 0.688(4) 1 calc R U P A 1
H19B H 0.7846 0.7595 0.1856 0.088 Uiso 0.688(4) 1 calc R U P A 1
C20 C 0.6007(11) 0.7950(8) 0.1543(4) 0.067(2) Uani 0.688(4) 1 d D U P A 1
H20A H 0.6219 0.7554 0.1244 0.081 Uiso 0.688(4) 1 calc R U P A 1
H20B H 0.5576 0.8493 0.1398 0.081 Uiso 0.688(4) 1 calc R U P A 1
N9' N 0.7200(19) 0.8809(16) 0.2769(6) 0.073(3) Uani 0.312(4) 1 d D U P A 2
H9' H 0.6899 0.9405 0.2647 0.087 Uiso 0.312(4) 1 d R U P A 2
C11' C 0.768(2) 0.903(2) 0.3292(7) 0.077(3) Uani 0.312(4) 1 d D U P A 2
H11C H 0.8380 0.8580 0.3417 0.093 Uiso 0.312(4) 1 calc R U P A 2
H11D H 0.8212 0.9594 0.3280 0.093 Uiso 0.312(4) 1 calc R U P A 2
C12' C 0.657(2) 0.910(2) 0.3647(9) 0.078(3) Uani 0.312(4) 1 d D U P A 2
H12C H 0.6457 0.9722 0.3742 0.094 Uiso 0.312(4) 1 calc R U P A 2
H12D H 0.6868 0.8782 0.3972 0.094 Uiso 0.312(4) 1 calc R U P A 2
O4' O 0.5159(18) 0.8769(14) 0.3479(6) 0.082(3) Uani 0.312(4) 1 d D U P A 2
C13' C 0.388(2) 0.873(2) 0.3804(10) 0.083(3) Uani 0.312(4) 1 d D U P A 2
H13C H 0.4161 0.8581 0.4171 0.100 Uiso 0.312(4) 1 calc R U P A 2
H13D H 0.3374 0.9302 0.3805 0.100 Uiso 0.312(4) 1 calc R U P A 2
C14' C 0.296(3) 0.810(2) 0.3605(8) 0.083(3) Uani 0.312(4) 1 d D U P A 2
H14C H 0.1948 0.8300 0.3689 0.100 Uiso 0.312(4) 1 calc R U P A 2
H14D H 0.3134 0.7573 0.3821 0.100 Uiso 0.312(4) 1 calc R U P A 2
N10' N 0.2905(19) 0.7813(17) 0.3069(7) 0.078(3) Uani 0.312(4) 1 d D U P A 2
H10' H 0.3077 0.7175 0.3129 0.094 Uiso 0.312(4) 1 d R U P A 2
C15' C 0.169(2) 0.7749(19) 0.2715(8) 0.069(3) Uani 0.312(4) 1 d D U P A 2
H15C H 0.0931 0.7366 0.2873 0.083 Uiso 0.312(4) 1 calc R U P A 2
H15D H 0.1246 0.8336 0.2669 0.083 Uiso 0.312(4) 1 calc R U P A 2
C16' C 0.2049(18) 0.7427(19) 0.2232(8) 0.070(3) Uani 0.312(4) 1 d D U P A 2
H16C H 0.1407 0.7701 0.1962 0.084 Uiso 0.312(4) 1 calc R U P A 2
H16D H 0.1850 0.6791 0.2228 0.084 Uiso 0.312(4) 1 calc R U P A 2
O5' O 0.3558(16) 0.7568(12) 0.2089(6) 0.071(2) Uani 0.312(4) 1 d D U P A 2
C17' C 0.431(3) 0.7166(16) 0.1655(9) 0.077(3) Uani 0.312(4) 1 d D U P A 2
H17C H 0.4860 0.6641 0.1770 0.093 Uiso 0.312(4) 1 calc R U P A 2
H17D H 0.3618 0.7004 0.1368 0.093 Uiso 0.312(4) 1 calc R U P A 2
C18' C 0.524(2) 0.7819(17) 0.1499(7) 0.064(3) Uani 0.312(4) 1 d D U P A 2
H18C H 0.4711 0.8374 0.1440 0.077 Uiso 0.312(4) 1 calc R U P A 2
H18D H 0.5774 0.7657 0.1173 0.077 Uiso 0.312(4) 1 calc R U P A 2
O6' O 0.6229(16) 0.7880(13) 0.1943(6) 0.072(2) Uani 0.312(4) 1 d D U P A 2
C19' C 0.7765(18) 0.808(2) 0.1985(10) 0.074(3) Uani 0.312(4) 1 d D U P A 2
H19C H 0.8297 0.7522 0.2028 0.089 Uiso 0.312(4) 1 calc R U P A 2
H19D H 0.8070 0.8332 0.1642 0.089 Uiso 0.312(4) 1 calc R U P A 2
C20' C 0.826(2) 0.8630(19) 0.2370(9) 0.074(3) Uani 0.312(4) 1 d D U P A 2
H20C H 0.8560 0.9188 0.2206 0.089 Uiso 0.312(4) 1 calc R U P A 2
H20D H 0.9140 0.8369 0.2539 0.089 Uiso 0.312(4) 1 calc R U P A 2
O7 O 0.2981(12) 0.5972(6) 0.0580(4) 0.144(3) Uani 1 1 d . U . . .
H7E H 0.2220 0.6284 0.0624 0.173 Uiso 1 1 d R U . . .
H7F H 0.2736 0.5517 0.0408 0.173 Uiso 1 1 d R U . . .
O8 O 0.2366(11) 0.4478(5) 0.0015(3) 0.114(3) Uani 1 1 d . U . . .
H8E H 0.1621 0.4745 -0.0109 0.136 Uiso 1 1 d R U . . .
H8F H 0.2183 0.4316 0.0329 0.136 Uiso 1 1 d R U . . .
O9 O 0.0372(8) 0.3133(3) 0.0268(2) 0.0771(18) Uani 1 1 d . U . . .
H9E H 0.0614 0.2744 0.0491 0.093 Uiso 1 1 d R U . . .
H9F H 0.1079 0.3492 0.0237 0.093 Uiso 1 1 d R U . . .
O10 O 1.0414(7) 0.7152(3) 0.0762(2) 0.0747(16) Uani 1 1 d . U . . .
H10E H 1.0483 0.7655 0.0903 0.090 Uiso 1 1 d R U . . .
H10F H 0.9509 0.7016 0.0741 0.090 Uiso 1 1 d R U . . .
O11 O 0.0568(16) 0.9621(7) 0.4311(4) 0.175(4) Uani 1 1 d . U . . .
H11G H 0.1082 0.9904 0.4535 0.210 Uiso 1 1 d R U . . .
H11H H 0.1147 0.9354 0.4105 0.210 Uiso 1 1 d R U . . .
O12 O 0.4477(14) 0.1050(6) 0.4395(3) 0.156(4) Uani 1 1 d . U . . .
H12G H 0.3789 0.0872 0.4593 0.187 Uiso 1 1 d R U . . .
H12H H 0.4242 0.0940 0.4076 0.187 Uiso 1 1 d R U . . .
O13 O 0.9207(11) 0.5855(5) 0.1394(3) 0.124(3) Uani 1 1 d . U . . .
H13G H 0.9670 0.5694 0.1670 0.149 Uiso 1 1 d R U . . .
H13H H 0.8478 0.6161 0.1492 0.149 Uiso 1 1 d R U . . .
O14 O 0.3725(15) 0.0704(6) 0.3371(4) 0.161(4) Uani 1 1 d . U . . .
H14G H 0.4494 0.0995 0.3446 0.193 Uiso 1 1 d R U . . .
H14H H 0.3196 0.1023 0.3171 0.193 Uiso 1 1 d R U . . .
O15 O 0.2957(13) 0.5482(8) 0.3164(5) 0.173(4) Uani 1 1 d . U . . .
H15G H 0.2771 0.5046 0.2967 0.208 Uiso 1 1 d R U . . .
H15H H 0.2526 0.5930 0.3039 0.208 Uiso 1 1 d R U . . .

loop_
_atom_site_aniso_label
_atom_site_aniso_U_11
_atom_site_aniso_U_22
_atom_site_aniso_U_33
_atom_site_aniso_U_23
_atom_site_aniso_U_13
_atom_site_aniso_U_12
Co1 0.0201(3) 0.0180(3) 0.0150(3) 0.00111(19) 0.00150(19) 0.00176(19)
Co2 0.0185(4) 0.0250(4) 0.0175(4) -0.0005(3) 0.0035(3) -0.0014(3)
Co3 0.0292(3) 0.0256(3) 0.0263(3) 0.0069(2) -0.0062(2) 0.0002(2)
N1 0.0288(18) 0.041(2) 0.0226(17) 0.0005(16) 0.0026(14) 0.0051(16)
N2 0.057(2) 0.046(2) 0.039(2) 0.0067(19) -0.0103(19) 0.008(2)
N3 0.040(2) 0.035(2) 0.071(3) 0.000(2) -0.017(2) -0.012(2)
N4 0.105(5) 0.070(4) 0.082(4) 0.018(4) 0.066(4) 0.035(4)
N5 0.045(3) 0.044(3) 0.039(2) 0.008(2) -0.009(2) 0.010(2)
N6 0.055(3) 0.037(2) 0.053(3) -0.014(2) -0.013(2) -0.007(2)
N7 0.023(3) 0.025(3) 0.033(3) -0.004(3) -0.005(3) 0.006(3)
N8 0.034(4) 0.026(4) 0.045(4) -0.001(3) 0.006(3) -0.001(3)
O1 0.039(4) 0.050(4) 0.078(5) 0.003(4) -0.011(4) -0.004(3)
O2 0.044(4) 0.054(4) 0.045(4) -0.003(3) -0.007(3) 0.004(3)
O3 0.032(3) 0.037(4) 0.039(3) 0.003(3) 0.001(3) -0.004(3)
C1 0.017(4) 0.040(5) 0.038(5) -0.006(5) -0.010(3) 0.002(4)
C2 0.048(5) 0.061(6) 0.078(6) -0.004(6) -0.022(5) 0.002(6)
C3 0.056(6) 0.047(5) 0.078(6) -0.008(5) -0.017(6) -0.011(5)
C4 0.055(6) 0.046(5) 0.083(6) -0.005(5) -0.018(6) -0.011(5)
C5 0.049(5) 0.042(5) 0.046(5) 0.000(4) -0.001(5) 0.014(5)
C6 0.049(6) 0.038(5) 0.042(5) -0.004(5) -0.005(5) 0.000(5)
C7 0.037(5) 0.045(5) 0.048(5) 0.000(5) -0.008(4) -0.005(4)
C8 0.025(4) 0.045(5) 0.049(5) -0.003(4) 0.004(4) -0.014(4)
C9 0.043(5) 0.042(5) 0.051(5) 0.002(5) -0.011(5) -0.005(5)
C10 0.043(5) 0.033(5) 0.044(5) -0.004(4) -0.007(5) 0.003(4)
C21 0.0226(18) 0.0236(19) 0.0220(18) 0.0005(15) -0.0030(15) -0.0006(15)
C22 0.036(2) 0.030(2) 0.024(2) -0.0011(17) -0.0016(17) 0.0057(18)
C23 0.024(2) 0.028(2) 0.039(2) 0.0046(19) -0.0027(18) -0.0023(17)
C24 0.052(3) 0.037(3) 0.043(3) 0.009(2) 0.019(2) 0.013(2)
C25 0.029(2) 0.029(2) 0.027(2) 0.0009(17) -0.0020(17) 0.0023(17)
C26 0.038(2) 0.028(2) 0.026(2) -0.0031(17) -0.0050(18) 0.0011(18)
N9 0.065(3) 0.043(3) 0.040(3) 0.005(3) -0.001(3) -0.008(3)
C11 0.070(4) 0.075(4) 0.061(4) -0.020(4) -0.009(4) 0.005(4)
C12 0.074(4) 0.075(4) 0.078(4) -0.015(4) -0.006(4) -0.016(4)
O4 0.058(3) 0.071(4) 0.073(4) -0.001(3) -0.002(3) -0.018(3)
C13 0.085(5) 0.104(5) 0.085(5) 0.000(5) -0.002(5) -0.013(5)
C14 0.087(5) 0.095(5) 0.078(5) -0.011(4) 0.021(4) -0.018(4)
N10 0.078(4) 0.093(4) 0.062(4) -0.010(4) 0.013(4) -0.007(4)
C15 0.106(5) 0.103(5) 0.061(5) -0.001(5) -0.002(5) -0.008(5)
C16 0.093(5) 0.093(5) 0.065(5) -0.011(4) -0.022(4) -0.018(5)
O5 0.094(4) 0.102(4) 0.077(4) -0.017(4) -0.024(4) -0.033(4)
C17 0.078(5) 0.091(5) 0.081(5) 0.000(5) -0.019(5) -0.029(4)
C18 0.078(5) 0.094(5) 0.082(5) 0.001(5) -0.002(5) -0.019(5)
O6 0.059(3) 0.073(4) 0.077(4) 0.002(3) 0.009(3) -0.008(3)
C19 0.072(5) 0.084(5) 0.064(4) 0.006(4) 0.013(4) -0.003(4)
C20 0.072(4) 0.070(4) 0.061(4) 0.000(4) 0.011(4) -0.005(4)
N9' 0.070(5) 0.082(5) 0.067(5) 0.002(5) -0.011(5) -0.012(5)
C11' 0.077(6) 0.087(6) 0.068(6) 0.001(5) -0.014(5) -0.023(5)
C12' 0.084(6) 0.088(6) 0.062(5) -0.009(5) -0.011(5) -0.016(5)
O4' 0.090(5) 0.090(5) 0.067(5) -0.005(5) -0.006(5) -0.008(5)
C13' 0.095(6) 0.086(5) 0.068(5) -0.002(5) -0.010(5) -0.010(5)
C14' 0.091(5) 0.090(5) 0.068(5) 0.000(5) -0.007(5) -0.017(5)
N10' 0.080(5) 0.083(5) 0.071(5) 0.001(5) 0.005(4) -0.010(5)
C15' 0.068(5) 0.073(5) 0.067(5) 0.003(5) 0.001(5) -0.008(5)
C16' 0.066(5) 0.074(5) 0.070(5) -0.002(5) -0.006(5) -0.013(5)
O5' 0.073(4) 0.077(5) 0.064(4) -0.006(4) -0.008(4) -0.011(4)
C17' 0.080(5) 0.078(5) 0.074(5) -0.006(5) -0.004(5) -0.004(5)
C18' 0.066(5) 0.068(5) 0.059(5) -0.003(5) -0.004(5) -0.006(5)
O6' 0.072(5) 0.078(5) 0.066(5) 0.003(4) -0.001(4) -0.008(4)
C19' 0.072(6) 0.080(6) 0.070(6) 0.002(5) 0.001(5) -0.007(5)
C20' 0.070(5) 0.085(6) 0.067(5) 0.001(5) -0.002(5) -0.018(5)
O7 0.177(7) 0.100(5) 0.155(7) -0.042(5) -0.014(6) -0.006(5)
O8 0.193(8) 0.069(4) 0.079(4) 0.004(3) -0.022(5) -0.011(5)
O9 0.149(6) 0.035(2) 0.047(3) 0.007(2) -0.012(3) -0.003(3)
O10 0.120(5) 0.052(3) 0.052(3) -0.007(2) -0.017(3) -0.028(3)
O11 0.308(11) 0.112(6) 0.104(6) 0.018(5) -0.054(7) -0.076(7)
O12 0.309(13) 0.077(5) 0.083(5) -0.003(4) 0.026(7) 0.006(7)
O13 0.192(8) 0.067(4) 0.114(6) -0.003(4) 0.010(6) -0.014(5)
O14 0.284(13) 0.094(6) 0.104(6) -0.017(5) 0.012(7) -0.019(7)
O15 0.160(7) 0.159(7) 0.200(7) -0.001(7) -0.008(7) -0.010(6)

loop_
_atom_type_symbol
_atom_type_description
_atom_type_scat_dispersion_real
_atom_type_scat_dispersion_imag
_atom_type_scat_source
C C 0.0033 0.0016 'International Tables Vol C Tables 4.2.6.8 and 6.1.1.4'
H H 0.0000 0.0000 'International Tables Vol C Tables 4.2.6.8 and 6.1.1.4'
N N 0.0061 0.0033 'International Tables Vol C Tables 4.2.6.8 and 6.1.1.4'
O O 0.0106 0.0060 'International Tables Vol C Tables 4.2.6.8 and 6.1.1.4'
Co Co 0.3494 0.9721 'International Tables Vol C Tables 4.2.6.8 and 6.1.1.4'

loop_
_geom_angle_atom_site_label_1
_geom_angle_atom_site_label_2
_geom_angle_atom_site_label_3
_geom_angle
_geom_angle_site_symmetry_1
_geom_angle_site_symmetry_3
C22 Co1 C21 90.5(2) . .
C22 Co1 C26 89.7(2) . .
C21 Co1 C26 89.8(2) . .
C22 Co1 C24 89.0(2) . .
C21 Co1 C24 178.8(2) . .
C26 Co1 C24 91.3(3) . .
C22 Co1 C23 90.4(2) . .
C21 Co1 C23 87.2(2) . .
C26 Co1 C23 177.1(2) . .
C24 Co1 C23 91.6(3) . .
C22 Co1 C25 177.6(2) . .
C21 Co1 C25 89.51(19) . .
C26 Co1 C25 87.9(2) . .
C24 Co1 C25 91.0(2) . .
C23 Co1 C25 91.9(2) . .
N1 Co2 N1 180.00(6) . 3_675
N1 Co2 O1 90.7(3) . 3_675
N1 Co2 O1 89.3(3) 3_675 3_675
N1 Co2 O1 89.3(3) . .
N1 Co2 O1 90.7(3) 3_675 .
O1 Co2 O1 180.0 3_675 .
N1 Co2 N7 93.1(2) . .
N1 Co2 N7 86.9(2) 3_675 .
O1 Co2 N7 105.5(3) 3_675 .
O1 Co2 N7 74.5(3) . .
N1 Co2 N7 86.9(2) . 3_675
N1 Co2 N7 93.1(2) 3_675 3_675
O1 Co2 N7 74.5(3) 3_675 3_675
O1 Co2 N7 105.5(3) . 3_675
N7 Co2 N7 180.0(4) . 3_675
N1 Co2 O2 98.7(2) . .
N1 Co2 O2 81.3(2) 3_675 .
O1 Co2 O2 145.0(3) . .
N7 Co2 O2 138.2(3) . .
N1 Co2 O2 81.3(2) . 3_675
N1 Co2 O2 98.7(2) 3_675 3_675
O1 Co2 O2 145.0(3) 3_675 3_675
N7 Co2 O2 138.2(3) 3_675 3_675
O2 Co2 O2 180.0 . 3_675
N1 Co2 N8 93.2(3) . 3_675
N1 Co2 N8 86.8(3) 3_675 3_675
O1 Co2 N8 74.9(3) 3_675 3_675
O1 Co2 N8 105.1(3) . 3_675
N7 Co2 N8 149.3(3) 3_675 3_675
O2 Co2 N8 108.3(3) . 3_675
O2 Co2 N8 71.7(3) 3_675 3_675
N1 Co2 N8 86.8(3) . .
N1 Co2 N8 93.2(3) 3_675 .
O1 Co2 N8 105.1(3) 3_675 .
O1 Co2 N8 74.9(3) . .
N7 Co2 N8 149.3(3) . .
O2 Co2 N8 71.7(3) . .
O2 Co2 N8 108.3(3) 3_675 .
N8 Co2 N8 180.0(5) 3_675 .
N1 Co2 O3 97.4(2) . 3_675
N1 Co2 O3 82.6(2) 3_675 3_675
O1 Co2 O3 142.8(3) 3_675 3_675
N7 Co2 O3 110.2(2) . 3_675
N7 Co2 O3 69.8(2) 3_675 3_675
O2 Co2 O3 107.8(3) . 3_675
O2 Co2 O3 72.2(3) 3_675 3_675
N8 Co2 O3 140.2(3) 3_675 3_675
N1 Co2 O3 82.6(2) . .
N1 Co2 O3 97.4(2) 3_675 .
O1 Co2 O3 142.8(3) . .
N7 Co2 O3 69.8(2) . .
N7 Co2 O3 110.2(2) 3_675 .
O2 Co2 O3 72.2(3) . .
O2 Co2 O3 107.8(3) 3_675 .
N8 Co2 O3 140.2(3) . .
O3 Co2 O3 180.0(4) 3_675 .
N6 Co3 N2 176.6(2) 2_645 .
N6 Co3 N10 90.5(4) 2_645 .
N2 Co3 N10 92.0(4) . .
N6 Co3 N10' 92.5(7) 2_645 .
N2 Co3 N10' 88.2(7) . .
N6 Co3 O4' 94.1(6) 2_645 .
N2 Co3 O4' 89.4(6) . .
N10' Co3 O4' 76.6(6) . .
N6 Co3 O6 91.8(3) 2_645 .
N2 Co3 O6 87.6(3) . .
N10 Co3 O6 143.1(3) . .
N6 Co3 O5' 97.8(5) 2_645 .
N2 Co3 O5' 79.2(5) . .
N10' Co3 O5' 71.8(5) . .
O4' Co3 O5' 146.6(6) . .
N6 Co3 O5 84.3(3) 2_645 .
N2 Co3 O5 98.6(3) . .
N10 Co3 O5 73.1(3) . .
O6 Co3 O5 70.6(3) . .
N6 Co3 N9' 89.7(7) 2_645 .
N2 Co3 N9' 91.5(7) . .
N10' Co3 N9' 148.1(6) . .
O4' Co3 N9' 71.5(5) . .
O5' Co3 N9' 139.3(6) . .
N6 Co3 N9 87.1(3) 2_645 .
N2 Co3 N9 89.4(3) . .
N10 Co3 N9 143.4(3) . .
O6 Co3 N9 73.5(3) . .
O5 Co3 N9 142.7(3) . .
N6 Co3 O4 89.8(3) 2_645 .
N2 Co3 O4 88.7(3) . .
N10 Co3 O4 72.8(3) . .
O6 Co3 O4 144.0(3) . .
O5 Co3 O4 145.3(3) . .
N9 Co3 O4 70.7(3) . .
N6 Co3 O6' 85.0(5) 2_645 .
N2 Co3 O6' 92.3(5) . .
N10' Co3 O6' 139.1(6) . .
O4' Co3 O6' 144.3(5) . .
O5' Co3 O6' 68.2(5) . .
N9' Co3 O6' 72.8(5) . .
C21 N1 Co2 158.6(4) . .
C22 N2 Co3 160.8(5) . .
C26 N6 Co3 173.0(5) . 2_655
C10 N7 C1 118.7(8) . .
C10 N7 Co2 116.9(6) . .
C1 N7 Co2 114.8(6) . .
C4 N8 C5 120.5(11) . .
C4 N8 Co2 114.3(8) . .
C5 N8 Co2 114.1(7) . .
C7 O1 C8 75.0(8) 3_675 3_675
C7 O1 O2 72.6(7) 3_675 3_675
C8 O1 O2 137.0(10) 3_675 3_675
C7 O1 C3 98.9(10) 3_675 .
O2 O1 C3 168.6(11) 3_675 .
C8 O1 C2 104.9(9) 3_675 .
C3 O1 C2 127.7(10) . .
C7 O1 O3 130.0(10) 3_675 3_675
C8 O1 O3 66.3(6) 3_675 3_675
O2 O1 O3 155.4(8) 3_675 3_675
C2 O1 O3 150.9(11) . 3_675
C7 O1 Co2 142.6(8) 3_675 .
C8 O1 Co2 141.7(7) 3_675 .
O2 O1 Co2 77.5(5) 3_675 .
C3 O1 Co2 113.2(8) . .
C2 O1 Co2 113.2(8) . .
O3 O1 Co2 77.9(5) 3_675 .
C2 O2 C1 76.4(9) 3_675 3_675
C2 O2 O1 71.9(7) 3_675 3_675
C1 O2 O1 146.8(10) 3_675 3_675
C2 O2 C6 91.7(9) 3_675 .
O1 O2 C6 157.0(11) 3_675 .
C1 O2 C7 104.1(8) 3_675 .
C6 O2 C7 120.0(9) . .
C2 O2 N7 116.4(12) 3_675 3_675
C1 O2 N7 59.3(6) 3_675 3_675
O1 O2 N7 128.9(8) 3_675 3_675
C7 O2 N7 139.6(8) . 3_675
C2 O2 Co2 124.4(10) 3_675 .
C1 O2 Co2 126.8(7) 3_675 .
O1 O2 Co2 67.5(5) 3_675 .
C6 O2 Co2 112.4(8) . .
C7 O2 Co2 110.9(7) . .
N7 O2 Co2 68.0(4) 3_675 .
C3 O3 C4 85.5(11) 3_675 3_675
C3 O3 O1 72.0(8) 3_675 3_675
C4 O3 O1 144.3(13) 3_675 3_675
C3 O3 C9 102.9(10) 3_675 .
O1 O3 C9 150.2(10) 3_675 .
C4 O3 C8 103.3(10) 3_675 .
C9 O3 C8 119.0(8) . .
C3 O3 N8 143.6(12) 3_675 3_675
C4 O3 N8 61.1(6) 3_675 3_675
O1 O3 N8 127.5(7) 3_675 3_675
C8 O3 N8 146.2(8) . 3_675
C3 O3 Co2 136.5(10) 3_675 .
C4 O3 Co2 128.3(8) 3_675 .
O1 O3 Co2 64.9(4) 3_675 .
C9 O3 Co2 111.8(7) . .
C8 O3 Co2 112.0(6) . .
N8 O3 Co2 68.7(4) 3_675 .
C2 C1 N7 109.2(10) . .
C1 C2 O1 116.6(11) . .
C4 C3 O1 121.3(13) . .
C3 C4 N8 113.4(13) . .
N8 C4 C8 112.6(10) . 3_675
C6 C5 N8 107.8(11) . .
C5 C6 O2 113.1(11) . .
C8 C7 O2 110.0(9) . .
C7 C8 O3 109.0(9) . .
C7 C8 C4 141.6(9) . 3_675
C10 C9 O3 109.2(10) . .
C9 C10 N7 106.8(10) . .
N1 C21 Co1 175.6(4) . .
N2 C22 Co1 179.1(5) . .
N3 C23 Co1 175.7(5) . .
N4 C24 Co1 178.0(6) . .
N5 C25 Co1 175.8(5) . .
N6 C26 Co1 178.5(5) . .
C11 N9 C20 117.0(8) . .
C11 N9 Co3 114.5(6) . .
C20 N9 Co3 112.1(6) . .
C12 C11 N9 109.5(9) . .
C11 C12 O4 113.8(9) . .
C13 O4 C12 127.3(8) . .
C13 O4 Co3 117.5(6) . .
C12 O4 Co3 115.2(6) . .
C14 C13 O4 113.6(10) . .
C13 C14 N10 119.1(11) . .
C15 N10 C14 127.1(10) . .
C15 N10 Co3 114.7(8) . .
C14 N10 Co3 115.9(7) . .
C16 C15 N10 115.5(11) . .
C15 C16 O5 114.4(10) . .
C16 O5 C17 126.7(9) . .
C16 O5 Co3 115.4(7) . .
C17 O5 Co3 116.4(7) . .
C18 C17 O5 106.9(11) . .
C17 C18 O6 107.9(11) . .
C18 O6 C19 120.7(9) . .
C18 O6 Co3 112.5(7) . .
C19 O6 Co3 113.1(6) . .
C20 C19 O6 113.8(9) . .
C19 C20 N9 111.2(10) . .
C20' N9' C11' 119.8(16) . .
C20' N9' Co3 117.5(12) . .
C11' N9' Co3 116.2(13) . .
C12' C11' N9' 114.1(17) . .
C11' C12' O4' 116.1(17) . .
C13' O4' C12' 124.9(15) . .
C13' O4' Co3 116.8(11) . .
C12' O4' Co3 117.9(12) . .
C14' C13' O4' 108.6(18) . .
C13' C14' N10' 126(2) . .
C15' N10' C14' 129.8(18) . .
C15' N10' Co3 115.4(13) . .
C14' N10' Co3 108.0(13) . .
C16' C15' N10' 113.4(17) . .
C15' C16' O5' 114.2(16) . .
C17' O5' C16' 126.1(15) . .
C17' O5' Co3 114.8(13) . .
C16' O5' Co3 116.7(11) . .
C18' C17' O5' 102.0(16) . .
C17' C18' O6' 101.9(17) . .
C18' O6' C19' 132.4(17) . .
C18' O6' Co3 111.8(13) . .
C19' O6' Co3 112.5(11) . .
C20' C19' O6' 120.1(17) . .
C19' C20' N9' 113.9(17) . .

loop_
_geom_bond_atom_site_label_1
_geom_bond_atom_site_label_2
_geom_bond_distance
_geom_bond_site_symmetry_2
Co1 C22 1.873(5) .
Co1 C21 1.877(4) .
Co1 C26 1.880(5) .
Co1 C24 1.882(5) .
Co1 C23 1.892(5) .
Co1 C25 1.900(5) .
Co2 N1 2.073(4) .
Co2 N1 2.073(4) 3_675
Co2 O1 2.147(8) 3_675
Co2 O1 2.147(8) .
Co2 N7 2.237(7) .
Co2 N7 2.237(7) 3_675
Co2 O2 2.269(8) .
Co2 O2 2.269(8) 3_675
Co2 N8 2.277(8) 3_675
Co2 N8 2.277(8) .
Co2 O3 2.318(8) 3_675
Co2 O3 2.318(8) .
Co3 N6 2.051(5) 2_645
Co3 N2 2.073(5) .
Co3 N10 2.189(9) .
Co3 N10' 2.194(18) .
Co3 O4' 2.195(16) .
Co3 O6 2.210(7) .
Co3 O5' 2.212(14) .
Co3 O5 2.212(8) .
Co3 N9' 2.245(17) .
Co3 N9 2.256(8) .
Co3 O4 2.257(7) .
Co3 O6' 2.259(16) .
N1 C21 1.140(6) .
N2 C22 1.150(7) .
N3 C23 1.162(7) .
N4 C24 1.140(8) .
N5 C25 1.143(6) .
N6 C26 1.139(7) .
N6 Co3 2.051(5) 2_655
N7 C10 1.423(9) .
N7 C1 1.427(9) .
N8 C4 1.417(10) .
N8 C5 1.418(9) .
O1 C7 1.111(14) 3_675
O1 C8 1.179(13) 3_675
O1 O2 1.332(11) 3_675
O1 C3 1.428(9) .
O1 C2 1.430(9) .
O1 O3 1.434(11) 3_675
O2 C2 1.078(15) 3_675
O2 C1 1.174(16) 3_675
O2 O1 1.332(11) 3_675
O2 C6 1.455(10) .
O2 C7 1.458(9) .
O2 N7 1.607(11) 3_675
O3 C3 0.870(15) 3_675
O3 C4 1.120(17) 3_675
O3 O1 1.434(11) 3_675
O3 C9 1.442(9) .
O3 C8 1.445(8) .
O3 N8 1.565(11) 3_675
C1 C2 1.394(10) .
C3 C4 1.363(11) .
C4 C8 2.021(16) 3_675
C5 C6 1.394(10) .
C7 C8 1.394(10) .
C8 C4 2.021(16) 3_675
C9 C10 1.390(10) .
N9 C11 1.421(9) .
N9 C20 1.428(9) .
C11 C12 1.370(10) .
C12 O4 1.446(8) .
O4 C13 1.414(9) .
C13 C14 1.362(10) .
C14 N10 1.437(9) .
N10 C15 1.415(9) .
C15 C16 1.341(10) .
C16 O5 1.432(9) .
O5 C17 1.439(9) .
C17 C18 1.368(10) .
C18 O6 1.440(9) .
O6 C19 1.450(9) .
C19 C20 1.361(10) .
N9' C20' 1.427(10) .
N9' C11' 1.434(10) .
C11' C12' 1.359(11) .
C12' O4' 1.442(10) .
O4' C13' 1.434(10) .
C13' C14' 1.365(11) .
C14' N10' 1.430(10) .
N10' C15' 1.425(10) .
C15' C16' 1.361(11) .
C16' O5' 1.439(10) .
O5' C17' 1.437(10) .
C17' C18' 1.371(11) .
C18' O6' 1.435(10) .
O6' C19' 1.435(10) .
C19' C20' 1.361(11) .
